data_4332932
loop_
_publ_author_name
'Nitschke, Christian'
'Fenske, Dieter'
'Corrigan, John F.'

_publ_section_title
;
 Ferrocenyldiselenolate-Stabilized Copper&#x2212;Selenium Clusters
;
_journal_issue 23
_journal_name_full 'Inorganic Chemistry'
_journal_page_first 9394
_journal_page_last 9401
_journal_paper_doi 10.1021/ic061111n
_journal_volume 45
_journal_year 2006
_chemical_formula_sum 'C60 H66 Cu2 P4 S4'
_chemical_formula_weight 1166.33
_chemical_name_systematic
; 
 ? 
;
_space_group_IT_number 14
_symmetry_cell_setting monoclinic
_symmetry_space_group_name_Hall '-P 2ybc'
_symmetry_space_group_name_H-M 'P 1 21/c 1'
_atom_sites_solution_hydrogens geom
_atom_sites_solution_primary direct
_atom_sites_solution_secondary difmap
_audit_creation_method SHELXL-97
_cell_angle_alpha 90.00
_cell_angle_beta 112.431(4)
_cell_angle_gamma 90.00
_cell_formula_units_Z 2
_cell_length_a 12.9530(7)
_cell_length_b 22.3199(15)
_cell_length_c 10.4615(5)
_cell_measurement_reflns_used 1050
_cell_measurement_temperature 100(2)
_cell_measurement_theta_max 27.6
_cell_measurement_theta_min 2.33
_cell_volume 2795.7(3)
_computing_cell_refinement 'stoe x-area'
_computing_data_collection 'stoe x-area'
_computing_data_reduction 'stoe x-area'
_computing_molecular_graphics 'Bruker SHELXTL'
_computing_publication_material 'Bruker SHELXTL'
_computing_structure_refinement 'SHELXL-97 (Sheldrick, 1997)'
_computing_structure_solution 'SHELXS-97 (Sheldrick, 1990)'
_diffrn_ambient_temperature 293(2)
_diffrn_measured_fraction_theta_full 0.974
_diffrn_measured_fraction_theta_max 0.974
_diffrn_measurement_device_type 'STOE IPDS'
_diffrn_measurement_method '\w scans'
_diffrn_radiation_monochromator graphite
_diffrn_radiation_source 'fine-focus sealed tube'
_diffrn_radiation_type MoK\a
_diffrn_radiation_wavelength 0.71073
_diffrn_reflns_av_R_equivalents 0.0506
_diffrn_reflns_av_sigmaI/netI 0.0585
_diffrn_reflns_limit_h_max 17
_diffrn_reflns_limit_h_min -17
_diffrn_reflns_limit_k_max 20
_diffrn_reflns_limit_k_min -29
_diffrn_reflns_limit_l_max 13
_diffrn_reflns_limit_l_min -12
_diffrn_reflns_number 16441
_diffrn_reflns_theta_full 28.12
_diffrn_reflns_theta_max 28.12
_diffrn_reflns_theta_min 1.70
_exptl_absorpt_coefficient_mu 1.063
_exptl_absorpt_correction_type none
_exptl_crystal_density_diffrn 1.386
_exptl_crystal_density_method 'not measured'
_exptl_crystal_F_000 1216
_refine_diff_density_max 0.522
_refine_diff_density_min -1.048
_refine_diff_density_rms 0.080
_refine_ls_extinction_method none
_refine_ls_goodness_of_fit_ref 0.941
_refine_ls_hydrogen_treatment mixed
_refine_ls_matrix_type full
_refine_ls_number_parameters 320
_refine_ls_number_reflns 6661
_refine_ls_number_restraints 0
_refine_ls_restrained_S_all 0.941
_refine_ls_R_factor_all 0.0682
_refine_ls_R_factor_gt 0.0442
_refine_ls_shift/su_max 0.001
_refine_ls_shift/su_mean 0.000
_refine_ls_structure_factor_coef Fsqd
_refine_ls_weighting_details 'calc w=1/[\s^2^(Fo^2^)+(0.0697P)^2^+0.0000P] where P=(Fo^2^+2Fc^2^)/3'
_refine_ls_weighting_scheme calc
_refine_ls_wR_factor_gt 0.1089
_refine_ls_wR_factor_ref 0.1166
_reflns_number_gt 4698
_reflns_number_total 6661
_reflns_threshold_expression >2sigma(I)
_cod_data_source_file ic061111nsup1.cif
_cod_data_source_block cn158a_(4)
_cod_depositor_comments
;
The following automatic conversions were performed:

'_symmetry_cell_setting' value 'Monoclinic' changed to 'monoclinic'
according to /home/saulius/struct/CIF-dictionaries/cif_core.dic
dictionary named 'cif_core.dic' version 2.4.2 from 2011-04-26.

Automatic conversion script
Id: cif_fix_values 1891 2012-01-12 08:04:46Z andrius 
;
_cod_original_sg_symbol_H-M P2(1)/c
_cod_database_code 4332932

loop_
_symmetry_equiv_pos_as_xyz
'x, y, z'
'-x, y+1/2, -z+1/2'
'-x, -y, -z'
'x, -y-1/2, z-1/2'

loop_
_atom_site_label
_atom_site_type_symbol
_atom_site_fract_x
_atom_site_fract_y
_atom_site_fract_z
_atom_site_U_iso_or_equiv
_atom_site_adp_type
_atom_site_occupancy
_atom_site_symmetry_multiplicity
_atom_site_calc_flag
_atom_site_refinement_flags
Cu1 Cu 0.07745(2) 0.540875(16) 0.60881(3) 0.02651(10) Uani 1 1 d .
S1 S 0.06046(5) 0.52608(3) 0.37675(7) 0.02631(16) Uani 1 1 d .
S2 S 0.47968(8) 0.68283(5) 0.69468(13) 0.0605(3) Uani 1 1 d .
P1 P 0.02603(5) 0.63790(4) 0.60699(8) 0.02958(17) Uani 1 1 d .
P2 P 0.25090(5) 0.51806(4) 0.76087(8) 0.02679(16) Uani 1 1 d .
C1 C -0.0433(3) 0.66334(18) 0.4281(4) 0.0420(8) Uani 1 1 d .
H1A H -0.1149 0.6433 0.3869 0.050 Uiso 1 1 calc R
H1B H -0.0575 0.7060 0.4281 0.050 Uiso 1 1 calc R
C2 C 0.0252(3) 0.65128(17) 0.3393(4) 0.0431(8) Uani 1 1 d .
H2A H 0.0098 0.6825 0.2701 0.052 Uiso 1 1 calc R
H2B H 0.1040 0.6532 0.3976 0.052 Uiso 1 1 calc R
C3 C 0.0003(3) 0.59146(16) 0.2682(4) 0.0415(8) Uani 1 1 d .
H3A H 0.0269 0.5920 0.1933 0.050 Uiso 1 1 calc R
H3B H -0.0802 0.5864 0.2273 0.050 Uiso 1 1 calc R
C4 C 0.1333(2) 0.69596(15) 0.6816(3) 0.0349(7) Uani 1 1 d .
C5 C 0.1422(3) 0.74794(16) 0.6140(4) 0.0460(8) Uani 1 1 d .
H5A H 0.0933 0.7544 0.5232 0.055 Uiso 1 1 calc R
C6 C 0.2243(3) 0.79096(19) 0.6812(5) 0.0581(11) Uani 1 1 d .
H6A H 0.2286 0.8261 0.6357 0.070 Uiso 1 1 calc R
C7 C 0.2983(3) 0.7810(2) 0.8145(5) 0.0569(11) Uani 1 1 d .
H7A H 0.3534 0.8092 0.8582 0.068 Uiso 1 1 calc R
C8 C 0.2912(3) 0.72909(19) 0.8848(4) 0.0506(9) Uani 1 1 d .
H8A H 0.3412 0.7226 0.9750 0.061 Uiso 1 1 calc R
C9 C 0.2083(2) 0.68678(16) 0.8187(4) 0.0395(7) Uani 1 1 d .
H9A H 0.2028 0.6523 0.8657 0.047 Uiso 1 1 calc R
C10 C -0.0740(2) 0.65970(14) 0.6844(3) 0.0336(7) Uani 1 1 d .
C11 C -0.1328(3) 0.71387(17) 0.6517(4) 0.0443(8) Uani 1 1 d .
H11A H -0.1221 0.7398 0.5883 0.053 Uiso 1 1 calc R
C12 C -0.2069(3) 0.7291(2) 0.7133(4) 0.0547(11) Uani 1 1 d .
H12A H -0.2455 0.7652 0.6907 0.066 Uiso 1 1 calc R
C13 C -0.2238(3) 0.69141(19) 0.8073(5) 0.0556(11) Uani 1 1 d .
H13A H -0.2726 0.7022 0.8495 0.067 Uiso 1 1 calc R
C14 C -0.1689(4) 0.6385(2) 0.8379(5) 0.0650(12) Uani 1 1 d .
H14A H -0.1804 0.6128 0.9011 0.078 Uiso 1 1 calc R
C15 C -0.0947(3) 0.62202(18) 0.7752(5) 0.0525(9) Uani 1 1 d .
H15A H -0.0591 0.5850 0.7956 0.063 Uiso 1 1 calc R
C16 C 0.3687(2) 0.56489(15) 0.7604(3) 0.0315(6) Uani 1 1 d .
H16A H 0.3641 0.6038 0.7991 0.038 Uiso 1 1 calc R
H16B H 0.4382 0.5464 0.8199 0.038 Uiso 1 1 calc R
C17 C 0.3716(2) 0.57379(17) 0.6179(3) 0.0382(7) Uani 1 1 d .
H17A H 0.3736 0.5349 0.5776 0.046 Uiso 1 1 calc R
H17B H 0.3035 0.5937 0.5592 0.046 Uiso 1 1 calc R
C18 C 0.4706(2) 0.61022(18) 0.6199(4) 0.0461(9) Uani 1 1 d .
H18A H 0.4663 0.6146 0.5258 0.055 Uiso 1 1 calc R
H18B H 0.5385 0.5883 0.6713 0.055 Uiso 1 1 calc R
C19 C 0.2663(2) 0.52276(13) 0.9421(3) 0.0281(6) Uani 1 1 d .
C20 C 0.1712(2) 0.51499(15) 0.9722(3) 0.0320(6) Uani 1 1 d .
H20A H 0.1031 0.5070 0.9010 0.038 Uiso 1 1 calc R
C21 C 0.1769(2) 0.51901(16) 1.1064(3) 0.0370(7) Uani 1 1 d .
H21A H 0.1129 0.5127 1.1247 0.044 Uiso 1 1 calc R
C22 C 0.2772(2) 0.53238(15) 1.2146(3) 0.0366(7) Uani 1 1 d .
H22A H 0.2806 0.5354 1.3048 0.044 Uiso 1 1 calc R
C23 C 0.3717(2) 0.54111(16) 1.1857(3) 0.0370(7) Uani 1 1 d .
H23A H 0.4391 0.5505 1.2569 0.044 Uiso 1 1 calc R
C24 C 0.3670(2) 0.53600(16) 1.0512(3) 0.0351(7) Uani 1 1 d .
H24A H 0.4315 0.5414 1.0336 0.042 Uiso 1 1 calc R
C25 C 0.3054(2) 0.44366(14) 0.7447(3) 0.0330(7) Uani 1 1 d .
C26 C 0.3597(2) 0.40560(15) 0.8557(4) 0.0399(8) Uani 1 1 d .
H26A H 0.3655 0.4159 0.9443 0.048 Uiso 1 1 calc R
C27 C 0.4055(3) 0.35166(17) 0.8329(5) 0.0528(10) Uani 1 1 d .
H27A H 0.4417 0.3260 0.9065 0.063 Uiso 1 1 calc R
C28 C 0.3967(3) 0.33656(17) 0.7000(5) 0.0549(11) Uani 1 1 d .
H28A H 0.4291 0.3013 0.6859 0.066 Uiso 1 1 calc R
C29 C 0.3404(3) 0.37318(18) 0.5889(5) 0.0482(9) Uani 1 1 d .
H29A H 0.3338 0.3624 0.5003 0.058 Uiso 1 1 calc R
C30 C 0.2939(2) 0.42619(16) 0.6107(4) 0.0395(8) Uani 1 1 d .
H30A H 0.2546 0.4505 0.5358 0.047 Uiso 1 1 calc R
H2S H 0.370(3) 0.6903(16) 0.627(4) 0.037(9) Uiso 1 1 d .

loop_
_atom_site_aniso_label
_atom_site_aniso_U_11
_atom_site_aniso_U_22
_atom_site_aniso_U_33
_atom_site_aniso_U_23
_atom_site_aniso_U_13
_atom_site_aniso_U_12
Cu1 0.02175(15) 0.0338(2) 0.02442(18) -0.00298(14) 0.00933(12) -0.00320(12)
S1 0.0230(3) 0.0324(4) 0.0243(3) -0.0002(3) 0.0098(2) -0.0029(2)
S2 0.0529(5) 0.0552(6) 0.0701(7) 0.0054(5) 0.0199(5) -0.0098(4)
P1 0.0276(3) 0.0321(4) 0.0307(4) -0.0028(3) 0.0129(3) -0.0022(3)
P2 0.0204(3) 0.0364(4) 0.0236(4) -0.0029(3) 0.0085(2) -0.0034(3)
C1 0.0358(14) 0.053(2) 0.0374(18) 0.0026(16) 0.0137(13) 0.0020(14)
C2 0.0490(17) 0.043(2) 0.0411(19) 0.0071(15) 0.0212(14) -0.0023(14)
C3 0.0472(16) 0.043(2) 0.0384(18) 0.0061(15) 0.0212(14) -0.0005(14)
C4 0.0338(13) 0.0344(17) 0.0414(18) -0.0064(13) 0.0200(12) -0.0033(12)
C5 0.0568(19) 0.0380(19) 0.049(2) -0.0060(16) 0.0265(16) -0.0092(15)
C6 0.079(3) 0.039(2) 0.076(3) -0.0127(19) 0.051(2) -0.0173(18)
C7 0.057(2) 0.059(3) 0.066(3) -0.031(2) 0.0356(19) -0.0248(18)
C8 0.0389(16) 0.059(2) 0.054(2) -0.0232(19) 0.0188(15) -0.0099(15)
C9 0.0352(14) 0.0380(18) 0.0464(19) -0.0096(15) 0.0168(13) -0.0042(12)
C10 0.0314(13) 0.0326(16) 0.0382(17) -0.0086(13) 0.0148(12) -0.0038(11)
C11 0.0435(16) 0.043(2) 0.044(2) -0.0057(15) 0.0145(14) 0.0068(14)
C12 0.0400(17) 0.055(2) 0.064(3) -0.021(2) 0.0136(16) 0.0108(16)
C13 0.0414(17) 0.056(2) 0.082(3) -0.030(2) 0.0374(18) -0.0088(16)
C14 0.081(3) 0.054(3) 0.090(3) -0.007(2) 0.066(3) -0.002(2)
C15 0.063(2) 0.043(2) 0.071(3) 0.0037(19) 0.047(2) 0.0089(16)
C16 0.0244(11) 0.0399(17) 0.0297(15) -0.0021(13) 0.0098(10) -0.0049(11)
C17 0.0295(13) 0.054(2) 0.0319(16) 0.0010(14) 0.0128(12) -0.0080(13)
C18 0.0327(14) 0.062(2) 0.046(2) 0.0117(17) 0.0175(14) -0.0048(14)
C19 0.0245(11) 0.0347(15) 0.0245(14) -0.0002(11) 0.0086(10) -0.0011(10)
C20 0.0266(12) 0.0426(18) 0.0264(15) -0.0036(12) 0.0097(10) -0.0060(11)
C21 0.0327(14) 0.0469(19) 0.0362(17) -0.0019(14) 0.0186(12) -0.0058(12)
C22 0.0426(15) 0.0430(19) 0.0262(15) -0.0015(13) 0.0155(12) -0.0022(13)
C23 0.0309(13) 0.051(2) 0.0254(15) -0.0011(14) 0.0064(11) -0.0035(12)
C24 0.0247(12) 0.052(2) 0.0276(15) -0.0011(14) 0.0087(11) -0.0035(12)
C25 0.0214(11) 0.0370(17) 0.0415(17) -0.0065(13) 0.0132(11) -0.0050(10)
C26 0.0262(12) 0.0400(18) 0.051(2) -0.0040(15) 0.0123(13) -0.0055(12)
C27 0.0351(15) 0.0368(19) 0.087(3) 0.0053(19) 0.0238(17) -0.0014(13)
C28 0.0368(16) 0.039(2) 0.098(3) -0.022(2) 0.0358(19) -0.0084(14)
C29 0.0359(15) 0.048(2) 0.066(2) -0.0195(18) 0.0260(16) -0.0090(14)
C30 0.0294(13) 0.047(2) 0.0453(19) -0.0126(15) 0.0181(13) -0.0061(12)

loop_
_atom_type_symbol
_atom_type_description
_atom_type_scat_dispersion_real
_atom_type_scat_dispersion_imag
_atom_type_scat_source
C C 0.0033 0.0016 'International Tables Vol C Tables 4.2.6.8 and 6.1.1.4'
H H 0.0000 0.0000 'International Tables Vol C Tables 4.2.6.8 and 6.1.1.4'
P P 0.1023 0.0942 'International Tables Vol C Tables 4.2.6.8 and 6.1.1.4'
S S 0.1246 0.1234 'International Tables Vol C Tables 4.2.6.8 and 6.1.1.4'
Cu Cu 0.3201 1.2651 'International Tables Vol C Tables 4.2.6.8 and 6.1.1.4'

loop_
_geom_angle_atom_site_label_1
_geom_angle_atom_site_label_2
_geom_angle_atom_site_label_3
_geom_angle
_geom_angle_site_symmetry_1
_geom_angle_site_symmetry_3
P2 Cu1 P1 115.57(3) . .
P2 Cu1 S1 111.56(3) . .
P1 Cu1 S1 102.25(3) . .
P2 Cu1 S1 112.51(3) . 3_566
P1 Cu1 S1 112.09(3) . 3_566
S1 Cu1 S1 101.46(3) . 3_566
P2 Cu1 Cu1 126.35(3) . 3_566
P1 Cu1 Cu1 117.69(2) . 3_566
S1 Cu1 Cu1 50.758(19) . 3_566
S1 Cu1 Cu1 50.70(2) 3_566 3_566
C3 S1 Cu1 111.99(12) . .
C3 S1 Cu1 112.82(11) . 3_566
Cu1 S1 Cu1 78.54(2) . 3_566
C1 P1 C10 102.44(15) . .
C1 P1 C4 102.21(16) . .
C10 P1 C4 99.88(14) . .
C1 P1 Cu1 109.49(13) . .
C10 P1 Cu1 120.31(11) . .
C4 P1 Cu1 119.85(10) . .
C19 P2 C25 104.65(14) . .
C19 P2 C16 101.90(13) . .
C25 P2 C16 99.43(14) . .
C19 P2 Cu1 113.68(9) . .
C25 P2 Cu1 116.91(9) . .
C16 P2 Cu1 118.03(10) . .
C2 C1 P1 113.2(2) . .
C3 C2 C1 113.0(3) . .
C2 C3 S1 116.2(2) . .
C5 C4 C9 118.8(3) . .
C5 C4 P1 124.7(3) . .
C9 C4 P1 116.5(3) . .
C4 C5 C6 120.7(4) . .
C7 C6 C5 119.9(4) . .
C6 C7 C8 120.5(3) . .
C7 C8 C9 119.5(4) . .
C8 C9 C4 120.5(4) . .
C15 C10 C11 117.9(3) . .
C15 C10 P1 120.1(3) . .
C11 C10 P1 122.0(3) . .
C12 C11 C10 120.4(4) . .
C13 C12 C11 120.7(4) . .
C14 C13 C12 119.3(4) . .
C13 C14 C15 120.7(4) . .
C10 C15 C14 120.9(4) . .
C17 C16 P2 113.9(2) . .
C18 C17 C16 113.3(3) . .
C17 C18 S2 114.1(3) . .
C20 C19 C24 118.1(3) . .
C20 C19 P2 118.1(2) . .
C24 C19 P2 123.8(2) . .
C21 C20 C19 120.9(2) . .
C20 C21 C22 120.8(3) . .
C23 C22 C21 118.8(3) . .
C22 C23 C24 120.6(3) . .
C23 C24 C19 120.7(3) . .
C26 C25 C30 119.3(3) . .
C26 C25 P2 124.3(3) . .
C30 C25 P2 116.3(3) . .
C25 C26 C27 119.6(4) . .
C28 C27 C26 119.9(4) . .
C29 C28 C27 120.9(3) . .
C28 C29 C30 119.4(4) . .
C29 C30 C25 120.9(4) . .

loop_
_geom_bond_atom_site_label_1
_geom_bond_atom_site_label_2
_geom_bond_distance
_geom_bond_site_symmetry_2
Cu1 P2 2.2605(7) .
Cu1 P1 2.2636(9) .
Cu1 S1 2.3756(8) .
Cu1 S1 2.3776(7) 3_566
Cu1 Cu1 3.0088(7) 3_566
S1 C3 1.831(3) .
S1 Cu1 2.3776(7) 3_566
S2 C18 1.784(4) .
P1 C1 1.830(3) .
P1 C10 1.837(3) .
P1 C4 1.841(3) .
P2 C19 1.833(3) .
P2 C25 1.837(3) .
P2 C16 1.851(3) .
C1 C2 1.534(5) .
C2 C3 1.502(5) .
C4 C5 1.387(5) .
C4 C9 1.408(5) .
C5 C6 1.406(5) .
C6 C7 1.376(6) .
C7 C8 1.394(6) .
C8 C9 1.398(5) .
C10 C15 1.370(5) .
C10 C11 1.400(5) .
C11 C12 1.386(5) .
C12 C13 1.374(6) .
C13 C14 1.353(6) .
C14 C15 1.403(5) .
C16 C17 1.518(5) .
C17 C18 1.512(4) .
C19 C20 1.393(4) .
C19 C24 1.398(4) .
C20 C21 1.380(5) .
C21 C22 1.391(4) .
C22 C23 1.383(4) .
C23 C24 1.389(5) .
C25 C26 1.393(5) .
C25 C30 1.407(5) .
C26 C27 1.402(5) .
C27 C28 1.393(6) .
C28 C29 1.379(6) .
C29 C30 1.385(5) .
